data_7003368
loop_
_publ_author_name
'Pugh, David'
'Boyle, Aimee'
'Danopoulos, Andreas A.'

_publ_section_title
;
 &#x2018;Pincer&#x2019; pyridine dicarbene complexes of nickel and
 their derivatives. Unusual ring opening of a coordinated
 imidazol-2-ylidene
;
_journal_issue 8
_journal_name_full 'Dalton Transactions'
_journal_page_first 1087
_journal_page_last 1094
_journal_paper_doi 10.1039/b715769j
_journal_year 2008
_chemical_formula_moiety 'C74 H90 Ag2 N10, 2(C4 H8 O), 2(C F3 O3 S)'
_chemical_formula_sum 'C84 H106 Ag2 F6 N10 O8 S2'
_chemical_formula_weight 1777.65
_chemical_name_systematic
;
?
;
_space_group_IT_number 2
_symmetry_cell_setting triclinic
_symmetry_Int_Tables_number 2
_symmetry_space_group_name_Hall '-P 1'
_symmetry_space_group_name_H-M 'P -1'
_atom_sites_solution_hydrogens geom
_atom_sites_solution_primary direct
_atom_sites_solution_secondary difmap
_audit_creation_method SHELXL-97
_cell_angle_alpha 89.4130(10)
_cell_angle_beta 74.8100(10)
_cell_angle_gamma 80.2370(10)
_cell_formula_units_Z 1
_cell_length_a 12.7012(3)
_cell_length_b 13.0999(3)
_cell_length_c 13.2765(3)
_cell_measurement_reflns_used 46902
_cell_measurement_temperature 120(2)
_cell_measurement_theta_max 27.48
_cell_measurement_theta_min 2.91
_cell_volume 2099.59(8)
_computing_cell_refinement 'DENZO (Otwinowski & Minor, 1997) & COLLECT (Hooft, R.W.W., 1998)'
_computing_data_collection 'COLLECT (Hooft, R.W.W., 1998)'
_computing_data_reduction 'DENZO (Otwinowski & Minor, 1997) & COLLECT (Hooft, R.W.W., 1998)'
_computing_molecular_graphics 'ORTEP-III (Farrugia, 1997)'
_computing_publication_material 'PLATON (Spek, 2003), WinGX (Farrugia, 1999) and enCIFer (Allen et al., 2004).'
_computing_structure_refinement 'SHELXL-97 (Sheldrick, 1997)'
_computing_structure_solution 'SHELXS-97 (Sheldrick, 1997)'
_diffrn_ambient_temperature 120(2)
_diffrn_detector_area_resol_mean 9.091
_diffrn_measured_fraction_theta_full 0.993
_diffrn_measured_fraction_theta_max 0.993
_diffrn_measurement_device_type 'Bruker-Nonius 95mm CCD camera on \k-goniostat'
_diffrn_measurement_method '\f & \w scans'
_diffrn_radiation_monochromator graphite
_diffrn_radiation_source 'Bruker-Nonius FR591 rotating anode'
_diffrn_radiation_type MoK\a
_diffrn_radiation_wavelength 0.71073
_diffrn_reflns_av_R_equivalents 0.0435
_diffrn_reflns_av_sigmaI/netI 0.0416
_diffrn_reflns_limit_h_max 16
_diffrn_reflns_limit_h_min -16
_diffrn_reflns_limit_k_max 17
_diffrn_reflns_limit_k_min -17
_diffrn_reflns_limit_l_max 17
_diffrn_reflns_limit_l_min -16
_diffrn_reflns_number 42521
_diffrn_reflns_theta_full 27.54
_diffrn_reflns_theta_max 27.54
_diffrn_reflns_theta_min 3.31
_diffrn_standards_number 0
_exptl_absorpt_coefficient_mu 0.590
_exptl_absorpt_correction_T_max 0.8912
_exptl_absorpt_correction_T_min 0.8714
_exptl_absorpt_correction_type multi-scan
_exptl_absorpt_process_details 'SADABS V2.10 (Sheldrick, G.M., 2003)'
_exptl_crystal_colour colourless
_exptl_crystal_density_diffrn 1.406
_exptl_crystal_density_method 'not measured'
_exptl_crystal_description block
_exptl_crystal_F_000 924
_exptl_crystal_size_max 0.24
_exptl_crystal_size_mid 0.24
_exptl_crystal_size_min 0.20
_refine_diff_density_max 1.357
_refine_diff_density_min -0.634
_refine_diff_density_rms 0.085
_refine_ls_extinction_method none
_refine_ls_goodness_of_fit_ref 1.055
_refine_ls_hydrogen_treatment constr
_refine_ls_matrix_type full
_refine_ls_number_parameters 516
_refine_ls_number_reflns 9617
_refine_ls_number_restraints 0
_refine_ls_restrained_S_all 1.055
_refine_ls_R_factor_all 0.0476
_refine_ls_R_factor_gt 0.0381
_refine_ls_shift/su_max 0.043
_refine_ls_shift/su_mean 0.002
_refine_ls_structure_factor_coef Fsqd
_refine_ls_weighting_details 'calc w=1/[\s^2^(Fo^2^)+(0.0391P)^2^+2.4814P] where P=(Fo^2^+2Fc^2^)/3'
_refine_ls_weighting_scheme calc
_refine_ls_wR_factor_gt 0.0889
_refine_ls_wR_factor_ref 0.0932
_reflns_number_gt 8412
_reflns_number_total 9617
_reflns_threshold_expression I>2\s(I)
_cod_data_source_file b715769j.txt
_cod_data_source_block 6MeOTf2
_cod_depositor_comments
;
The following automatic conversions were performed:
'_symmetry_cell_setting' value 'Triclinic' changed to 'triclinic'
according to '/home/saulius/struct/CIF-dictionaries/cif_core.dic'
dictionary named 'cif_core.dic' version 2.4.1 from 2010-06-29.

Automatic conversion script
Id: cif_fix_enum 1527 2010-12-29 10:47:43Z saulius 
;
_cod_original_sg_symbol_H-M P-1
_cod_database_code 7003368

loop_
_symmetry_equiv_pos_as_xyz
'x, y, z'
'-x, -y, -z'

loop_
_atom_site_label
_atom_site_type_symbol
_atom_site_fract_x
_atom_site_fract_y
_atom_site_fract_z
_atom_site_U_iso_or_equiv
_atom_site_adp_type
_atom_site_occupancy
_atom_site_symmetry_multiplicity
_atom_site_calc_flag
_atom_site_refinement_flags
_atom_site_disorder_assembly
_atom_site_disorder_group
C1 C 0.7082(2) 0.28917(19) 0.27535(18) 0.0180(5) Uani 1 1 d . . .
C2 C 0.7129(2) 0.39508(19) 0.26693(19) 0.0218(5) Uani 1 1 d . . .
C3 C 0.6978(2) 0.4414(2) 0.1755(2) 0.0273(6) Uani 1 1 d . . .
H3 H 0.7012 0.5129 0.1668 0.033 Uiso 1 1 calc R . .
C4 C 0.6781(2) 0.3847(2) 0.0974(2) 0.0267(6) Uani 1 1 d . . .
H4 H 0.6667 0.4178 0.0362 0.032 Uiso 1 1 calc R . .
C5 C 0.6747(2) 0.2796(2) 0.1073(2) 0.0250(6) Uani 1 1 d . . .
H5 H 0.6615 0.2416 0.0527 0.030 Uiso 1 1 calc R . .
C6 C 0.6906(2) 0.2289(2) 0.19681(19) 0.0204(5) Uani 1 1 d . . .
C7 C 0.7316(2) 0.4603(2) 0.3529(2) 0.0271(6) Uani 1 1 d . . .
H7 H 0.7270 0.4173 0.4161 0.033 Uiso 1 1 calc R . .
C8 C 0.6423(4) 0.5561(3) 0.3823(3) 0.0536(10) Uani 1 1 d . . .
H8A H 0.6481 0.6019 0.3230 0.080 Uiso 1 1 calc R . .
H8B H 0.6520 0.5928 0.4424 0.080 Uiso 1 1 calc R . .
H8C H 0.5692 0.5354 0.4005 0.080 Uiso 1 1 calc R . .
C9 C 0.8481(3) 0.4884(3) 0.3196(3) 0.0431(8) Uani 1 1 d . . .
H9A H 0.9035 0.4248 0.3051 0.065 Uiso 1 1 calc R . .
H9B H 0.8597 0.5292 0.3760 0.065 Uiso 1 1 calc R . .
H9C H 0.8554 0.5291 0.2566 0.065 Uiso 1 1 calc R . .
C10 C 0.6833(2) 0.1142(2) 0.2064(2) 0.0243(5) Uani 1 1 d . . .
H10 H 0.7108 0.0881 0.2676 0.029 Uiso 1 1 calc R . .
C11 C 0.5625(3) 0.0988(2) 0.2260(3) 0.0365(7) Uani 1 1 d . . .
H11A H 0.5179 0.1361 0.2908 0.055 Uiso 1 1 calc R . .
H11B H 0.5589 0.0248 0.2320 0.055 Uiso 1 1 calc R . .
H11C H 0.5336 0.1258 0.1675 0.055 Uiso 1 1 calc R . .
C12 C 0.7546(3) 0.0504(2) 0.1083(2) 0.0341(7) Uani 1 1 d . . .
H12A H 0.7241 0.0702 0.0490 0.051 Uiso 1 1 calc R . .
H12B H 0.7546 -0.0235 0.1203 0.051 Uiso 1 1 calc R . .
H12C H 0.8307 0.0639 0.0932 0.051 Uiso 1 1 calc R . .
C13 C 0.80240(19) 0.21599(17) 0.41115(18) 0.0153(5) Uani 1 1 d . . .
C14 C 0.6147(2) 0.2376(2) 0.45199(19) 0.0211(5) Uani 1 1 d . . .
H14 H 0.5413 0.2531 0.4446 0.025 Uiso 1 1 calc R . .
C15 C 0.6444(2) 0.20600(19) 0.53909(19) 0.0201(5) Uani 1 1 d . . .
H15 H 0.5967 0.1943 0.6047 0.024 Uiso 1 1 calc R . .
C16 C 0.82125(19) 0.16111(17) 0.58768(17) 0.0143(4) Uani 1 1 d . . .
C17 C 0.8918(2) 0.22120(18) 0.61349(18) 0.0177(5) Uani 1 1 d . . .
C18 C 0.9438(2) 0.18129(19) 0.68908(19) 0.0196(5) Uani 1 1 d . . .
H18 H 0.9956 0.2174 0.7071 0.023 Uiso 1 1 calc R . .
C19 C 0.9225(2) 0.09013(19) 0.73914(18) 0.0184(5) Uani 1 1 d . . .
C20 C 0.84535(19) 0.04176(17) 0.70880(17) 0.0149(4) Uani 1 1 d . . .
C21 C 0.86562(19) -0.14294(18) 0.75753(17) 0.0152(4) Uani 1 1 d . . .
C22 C 0.7010(2) -0.03843(19) 0.83074(18) 0.0187(5) Uani 1 1 d . . .
H22 H 0.6449 0.0215 0.8467 0.022 Uiso 1 1 calc R . .
C23 C 0.6944(2) -0.13358(19) 0.86867(18) 0.0183(5) Uani 1 1 d . . .
H23 H 0.6328 -0.1539 0.9174 0.022 Uiso 1 1 calc R . .
C24 C 0.81645(19) -0.30638(17) 0.84027(18) 0.0162(5) Uani 1 1 d . . .
C25 C 0.7803(2) -0.37316(19) 0.78017(19) 0.0202(5) Uani 1 1 d . . .
C26 C 0.7981(2) -0.4783(2) 0.8000(2) 0.0250(6) Uani 1 1 d . . .
H26 H 0.7754 -0.5259 0.7599 0.030 Uiso 1 1 calc R . .
C27 C 0.8483(2) -0.5146(2) 0.8771(2) 0.0262(6) Uani 1 1 d . . .
H27 H 0.8606 -0.5867 0.8892 0.031 Uiso 1 1 calc R . .
C28 C 0.8807(2) -0.4462(2) 0.9368(2) 0.0247(6) Uani 1 1 d . . .
H28 H 0.9140 -0.4722 0.9903 0.030 Uiso 1 1 calc R . .
C29 C 0.8657(2) -0.34021(19) 0.92040(19) 0.0183(5) Uani 1 1 d . . .
C30 C 0.7239(2) -0.3335(2) 0.6959(2) 0.0235(5) Uani 1 1 d . . .
H30 H 0.6971 -0.2574 0.7096 0.028 Uiso 1 1 calc R . .
C31 C 0.8075(3) -0.3485(3) 0.5895(2) 0.0462(8) Uani 1 1 d . . .
H31A H 0.8694 -0.3131 0.5899 0.069 Uiso 1 1 calc R . .
H31B H 0.7718 -0.3195 0.5360 0.069 Uiso 1 1 calc R . .
H31C H 0.8353 -0.4227 0.5739 0.069 Uiso 1 1 calc R . .
C32 C 0.6237(3) -0.3838(3) 0.6963(3) 0.0500(9) Uani 1 1 d . . .
H32A H 0.6483 -0.4578 0.6776 0.075 Uiso 1 1 calc R . .
H32B H 0.5864 -0.3505 0.6455 0.075 Uiso 1 1 calc R . .
H32C H 0.5721 -0.3754 0.7662 0.075 Uiso 1 1 calc R . .
C33 C 0.9023(2) -0.2656(2) 0.98614(19) 0.0218(5) Uani 1 1 d . . .
H33 H 0.8600 -0.1947 0.9817 0.026 Uiso 1 1 calc R . .
C34 C 1.0254(2) -0.2621(2) 0.9425(2) 0.0318(6) Uani 1 1 d . . .
H34A H 1.0686 -0.3312 0.9445 0.048 Uiso 1 1 calc R . .
H34B H 1.0475 -0.2129 0.9848 0.048 Uiso 1 1 calc R . .
H34C H 1.0391 -0.2400 0.8702 0.048 Uiso 1 1 calc R . .
C35 C 0.8789(2) -0.2927(2) 1.1012(2) 0.0299(6) Uani 1 1 d . . .
H35A H 0.8010 -0.2999 1.1274 0.045 Uiso 1 1 calc R . .
H35B H 0.8944 -0.2374 1.1414 0.045 Uiso 1 1 calc R . .
H35C H 0.9263 -0.3581 1.1084 0.045 Uiso 1 1 calc R . .
C36 C 0.9054(2) 0.32608(19) 0.5694(2) 0.0265(6) Uani 1 1 d . . .
H36A H 0.9405 0.3630 0.6117 0.040 Uiso 1 1 calc R . .
H36B H 0.8325 0.3661 0.5704 0.040 Uiso 1 1 calc R . .
H36C H 0.9518 0.3173 0.4973 0.040 Uiso 1 1 calc R . .
C37 C 0.9764(3) 0.0494(2) 0.8235(2) 0.0285(6) Uani 1 1 d . . .
H37A H 0.9221 0.0225 0.8795 0.043 Uiso 1 1 calc R . .
H37B H 1.0035 0.1056 0.8518 0.043 Uiso 1 1 calc R . .
H37C H 1.0387 -0.0064 0.7940 0.043 Uiso 1 1 calc R . .
C75 C 0.4217(3) 0.6702(2) 0.1670(2) 0.0367(7) Uani 1 1 d . . .
C77 C 0.3256(3) 0.0868(2) 0.4638(3) 0.0373(7) Uani 1 1 d . . .
H77A H 0.3728 0.0174 0.4508 0.045 Uiso 1 1 calc R . .
H77B H 0.3037 0.1073 0.3992 0.045 Uiso 1 1 calc R . .
C78 C 0.2237(3) 0.0831(3) 0.5523(3) 0.0523(10) Uani 1 1 d . . .
H78A H 0.2171 0.0108 0.5713 0.063 Uiso 1 1 calc R . .
H78B H 0.1558 0.1164 0.5334 0.063 Uiso 1 1 calc R . .
C79 C 0.2431(4) 0.1434(3) 0.6414(3) 0.0560(11) Uani 1 1 d . . .
H79A H 0.2266 0.1064 0.7076 0.067 Uiso 1 1 calc R . .
H79B H 0.1976 0.2137 0.6517 0.067 Uiso 1 1 calc R . .
C80 C 0.3670(4) 0.1480(3) 0.6021(3) 0.0597(11) Uani 1 1 d . . .
H80A H 0.3853 0.2080 0.6347 0.072 Uiso 1 1 calc R . .
H80B H 0.4125 0.0837 0.6176 0.072 Uiso 1 1 calc R . .
N1 N 0.71168(16) 0.24313(15) 0.37488(15) 0.0164(4) Uani 1 1 d . . .
N2 N 0.75940(16) 0.19414(15) 0.51301(15) 0.0150(4) Uani 1 1 d . . .
N3 N 0.79642(16) 0.07433(15) 0.63440(15) 0.0147(4) Uani 1 1 d . . .
N4 N 0.80660(16) -0.04576(15) 0.76346(15) 0.0147(4) Uani 1 1 d . . .
N5 N 0.79536(16) -0.19632(14) 0.82264(15) 0.0149(4) Uani 1 1 d . . .
O1 O 0.46793(19) 0.83853(15) 0.22582(15) 0.0354(5) Uani 1 1 d . . .
O2 O 0.4802(2) 0.81405(19) 0.04374(16) 0.0432(6) Uani 1 1 d . . .
O3 O 0.6177(2) 0.7141(2) 0.1190(3) 0.0720(9) Uani 1 1 d . . .
O7 O 0.3848(2) 0.1592(2) 0.4907(2) 0.0549(7) Uani 1 1 d . . .
F1 F 0.45207(19) 0.59235(15) 0.09603(17) 0.0536(5) Uani 1 1 d . . .
F2 F 0.4256(3) 0.62948(17) 0.25791(17) 0.0793(9) Uani 1 1 d . . .
F3 F 0.31622(17) 0.70858(17) 0.17288(19) 0.0583(6) Uani 1 1 d . . .
S1 S 0.50788(6) 0.77013(5) 0.13490(5) 0.02555(14) Uani 1 1 d . . .
Ag1 Ag 0.968966(14) 0.188501(13) 0.327207(13) 0.01605(6) Uani 1 1 d . . .

loop_
_atom_site_aniso_label
_atom_site_aniso_U_11
_atom_site_aniso_U_22
_atom_site_aniso_U_33
_atom_site_aniso_U_23
_atom_site_aniso_U_13
_atom_site_aniso_U_12
C1 0.0157(12) 0.0247(12) 0.0131(11) 0.0065(9) -0.0041(9) -0.0017(9)
C2 0.0247(13) 0.0228(12) 0.0177(12) 0.0054(10) -0.0059(10) -0.0034(10)
C3 0.0352(16) 0.0246(13) 0.0233(13) 0.0099(10) -0.0099(12) -0.0059(11)
C4 0.0306(15) 0.0340(14) 0.0182(12) 0.0125(11) -0.0109(11) -0.0071(12)
C5 0.0275(14) 0.0337(14) 0.0158(12) 0.0045(10) -0.0086(11) -0.0062(11)
C6 0.0166(12) 0.0270(13) 0.0186(12) 0.0061(10) -0.0062(10) -0.0041(10)
C7 0.0417(17) 0.0218(13) 0.0198(13) 0.0038(10) -0.0117(12) -0.0053(12)
C8 0.074(3) 0.0412(19) 0.045(2) -0.0121(16) -0.0286(19) 0.0151(18)
C9 0.057(2) 0.0493(19) 0.0312(16) 0.0044(14) -0.0136(16) -0.0287(17)
C10 0.0294(14) 0.0250(13) 0.0215(13) 0.0034(10) -0.0105(11) -0.0072(11)
C11 0.0347(17) 0.0375(16) 0.0401(17) 0.0060(13) -0.0087(14) -0.0163(13)
C12 0.0420(18) 0.0301(15) 0.0306(15) -0.0020(12) -0.0135(14) -0.0009(13)
C13 0.0165(12) 0.0136(10) 0.0142(11) 0.0030(8) -0.0023(9) -0.0016(9)
C14 0.0132(12) 0.0309(13) 0.0184(12) 0.0066(10) -0.0035(10) -0.0032(10)
C15 0.0130(11) 0.0270(13) 0.0185(12) 0.0052(10) -0.0006(9) -0.0043(10)
C16 0.0130(11) 0.0170(11) 0.0111(10) 0.0015(8) -0.0012(9) -0.0003(9)
C17 0.0177(12) 0.0170(11) 0.0172(11) 0.0027(9) -0.0019(10) -0.0043(9)
C18 0.0205(12) 0.0199(12) 0.0205(12) 0.0018(9) -0.0073(10) -0.0066(10)
C19 0.0198(12) 0.0211(12) 0.0152(11) 0.0027(9) -0.0064(10) -0.0033(10)
C20 0.0159(11) 0.0145(11) 0.0130(10) 0.0039(8) -0.0021(9) -0.0021(9)
C21 0.0136(11) 0.0190(11) 0.0119(10) 0.0027(9) -0.0024(9) -0.0018(9)
C22 0.0149(12) 0.0219(12) 0.0175(11) 0.0027(9) -0.0018(9) -0.0017(9)
C23 0.0130(11) 0.0232(12) 0.0164(11) 0.0023(9) -0.0007(9) -0.0020(9)
C24 0.0144(11) 0.0142(11) 0.0183(11) 0.0059(9) -0.0020(9) -0.0021(9)
C25 0.0198(12) 0.0212(12) 0.0194(12) 0.0048(9) -0.0055(10) -0.0023(10)
C26 0.0291(14) 0.0207(12) 0.0266(13) 0.0005(10) -0.0094(11) -0.0052(11)
C27 0.0306(15) 0.0157(12) 0.0327(14) 0.0071(10) -0.0101(12) -0.0030(10)
C28 0.0262(14) 0.0221(12) 0.0282(14) 0.0092(10) -0.0139(12) -0.0011(10)
C29 0.0157(12) 0.0211(12) 0.0173(11) 0.0029(9) -0.0028(9) -0.0032(9)
C30 0.0294(14) 0.0197(12) 0.0254(13) 0.0038(10) -0.0141(11) -0.0047(10)
C31 0.050(2) 0.061(2) 0.0257(16) 0.0064(15) -0.0125(15) -0.0005(17)
C32 0.0388(19) 0.062(2) 0.063(2) 0.0273(19) -0.0323(18) -0.0181(17)
C33 0.0249(13) 0.0219(12) 0.0216(12) 0.0046(10) -0.0106(11) -0.0056(10)
C34 0.0330(16) 0.0443(17) 0.0243(14) 0.0057(12) -0.0111(12) -0.0180(13)
C35 0.0321(16) 0.0393(16) 0.0204(13) 0.0019(11) -0.0074(12) -0.0114(13)
C36 0.0387(16) 0.0190(12) 0.0265(14) 0.0059(10) -0.0126(12) -0.0120(11)
C37 0.0391(16) 0.0293(14) 0.0264(14) 0.0077(11) -0.0210(13) -0.0124(12)
C75 0.053(2) 0.0321(15) 0.0286(15) 0.0067(12) -0.0155(15) -0.0100(14)
C77 0.0345(17) 0.0349(16) 0.0407(17) -0.0014(13) -0.0020(14) -0.0133(13)
C78 0.052(2) 0.062(2) 0.0392(19) -0.0171(17) 0.0047(16) -0.0269(19)
C79 0.095(3) 0.0366(18) 0.0249(16) -0.0077(13) 0.0074(18) -0.0154(19)
C80 0.070(3) 0.058(2) 0.070(3) 0.014(2) -0.048(2) -0.017(2)
N1 0.0154(10) 0.0206(10) 0.0131(9) 0.0048(8) -0.0038(8) -0.0028(8)
N2 0.0138(10) 0.0172(9) 0.0134(9) 0.0032(7) -0.0028(8) -0.0020(8)
N3 0.0145(10) 0.0159(9) 0.0129(9) 0.0019(7) -0.0025(8) -0.0017(8)
N4 0.0146(10) 0.0153(9) 0.0139(9) 0.0040(7) -0.0036(8) -0.0026(7)
N5 0.0142(10) 0.0149(9) 0.0140(9) 0.0042(7) -0.0014(8) -0.0018(7)
O1 0.0526(14) 0.0297(10) 0.0212(10) 0.0021(8) -0.0021(9) -0.0119(10)
O2 0.0541(15) 0.0585(14) 0.0232(10) 0.0152(10) -0.0109(10) -0.0268(12)
O3 0.0272(13) 0.0687(19) 0.117(3) -0.0223(18) -0.0247(15) 0.0095(13)
O7 0.0530(16) 0.0642(17) 0.0505(15) 0.0044(13) -0.0094(13) -0.0252(13)
F1 0.0718(15) 0.0365(10) 0.0583(13) -0.0134(9) -0.0285(11) -0.0063(10)
F2 0.167(3) 0.0513(13) 0.0495(13) 0.0309(11) -0.0570(16) -0.0573(16)
F3 0.0342(11) 0.0575(13) 0.0780(16) 0.0031(11) 0.0010(11) -0.0186(10)
S1 0.0212(3) 0.0299(3) 0.0233(3) -0.0004(3) -0.0043(3) -0.0006(3)
Ag1 0.01448(10) 0.01789(9) 0.01423(9) 0.00339(6) -0.00184(7) -0.00176(6)

loop_
_atom_type_symbol
_atom_type_description
_atom_type_scat_dispersion_real
_atom_type_scat_dispersion_imag
_atom_type_scat_source
C C 0.0033 0.0016 'International Tables Vol C Tables 4.2.6.8 and 6.1.1.4'
H H 0.0000 0.0000 'International Tables Vol C Tables 4.2.6.8 and 6.1.1.4'
N N 0.0061 0.0033 'International Tables Vol C Tables 4.2.6.8 and 6.1.1.4'
O O 0.0106 0.0060 'International Tables Vol C Tables 4.2.6.8 and 6.1.1.4'
F F 0.0171 0.0103 'International Tables Vol C Tables 4.2.6.8 and 6.1.1.4'
S S 0.1246 0.1234 'International Tables Vol C Tables 4.2.6.8 and 6.1.1.4'
Ag Ag -0.8971 1.1015 'International Tables Vol C Tables 4.2.6.8 and 6.1.1.4'

loop_
_geom_angle_atom_site_label_1
_geom_angle_atom_site_label_2
_geom_angle_atom_site_label_3
_geom_angle
_geom_angle_site_symmetry_1
_geom_angle_site_symmetry_3
_geom_angle_publ_flag
C6 C1 C2 123.3(2) . . ?
C6 C1 N1 119.1(2) . . ?
C2 C1 N1 117.4(2) . . ?
C3 C2 C1 117.3(2) . . ?
C3 C2 C7 119.7(2) . . ?
C1 C2 C7 123.0(2) . . ?
C4 C3 C2 120.9(2) . . ?
C4 C3 H3 119.5 . . ?
C2 C3 H3 119.5 . . ?
C3 C4 C5 120.6(2) . . ?
C3 C4 H4 119.7 . . ?
C5 C4 H4 119.7 . . ?
C4 C5 C6 120.9(2) . . ?
C4 C5 H5 119.6 . . ?
C6 C5 H5 119.6 . . ?
C5 C6 C1 117.0(2) . . ?
C5 C6 C10 119.5(2) . . ?
C1 C6 C10 123.5(2) . . ?
C8 C7 C2 111.2(2) . . ?
C8 C7 C9 111.8(3) . . ?
C2 C7 C9 110.1(2) . . ?
C8 C7 H7 107.8 . . ?
C2 C7 H7 107.8 . . ?
C9 C7 H7 107.8 . . ?
C7 C8 H8A 109.5 . . ?
C7 C8 H8B 109.5 . . ?
H8A C8 H8B 109.5 . . ?
C7 C8 H8C 109.5 . . ?
H8A C8 H8C 109.5 . . ?
H8B C8 H8C 109.5 . . ?
C7 C9 H9A 109.5 . . ?
C7 C9 H9B 109.5 . . ?
H9A C9 H9B 109.5 . . ?
C7 C9 H9C 109.5 . . ?
H9A C9 H9C 109.5 . . ?
H9B C9 H9C 109.5 . . ?
C6 C10 C11 110.3(2) . . ?
C6 C10 C12 111.8(2) . . ?
C11 C10 C12 109.5(2) . . ?
C6 C10 H10 108.4 . . ?
C11 C10 H10 108.4 . . ?
C12 C10 H10 108.4 . . ?
C10 C11 H11A 109.5 . . ?
C10 C11 H11B 109.5 . . ?
H11A C11 H11B 109.5 . . ?
C10 C11 H11C 109.5 . . ?
H11A C11 H11C 109.5 . . ?
H11B C11 H11C 109.5 . . ?
C10 C12 H12A 109.5 . . ?
C10 C12 H12B 109.5 . . ?
H12A C12 H12B 109.5 . . ?
C10 C12 H12C 109.5 . . ?
H12A C12 H12C 109.5 . . ?
H12B C12 H12C 109.5 . . ?
N1 C13 N2 103.55(19) . . ?
N1 C13 Ag1 128.58(17) . . ?
N2 C13 Ag1 127.11(16) . . ?
C15 C14 N1 107.1(2) . . ?
C15 C14 H14 126.4 . . ?
N1 C14 H14 126.4 . . ?
C14 C15 N2 105.8(2) . . ?
C14 C15 H15 127.1 . . ?
N2 C15 H15 127.1 . . ?
N3 C16 C17 124.8(2) . . ?
N3 C16 N2 113.38(19) . . ?
C17 C16 N2 121.6(2) . . ?
C18 C17 C16 115.5(2) . . ?
C18 C17 C36 121.4(2) . . ?
C16 C17 C36 123.0(2) . . ?
C17 C18 C19 122.1(2) . . ?
C17 C18 H18 118.9 . . ?
C19 C18 H18 118.9 . . ?
C18 C19 C20 115.6(2) . . ?
C18 C19 C37 121.7(2) . . ?
C20 C19 C37 122.6(2) . . ?
N3 C20 C19 124.7(2) . . ?
N3 C20 N4 114.4(2) . . ?
C19 C20 N4 120.7(2) . . ?
N5 C21 N4 103.72(19) . . ?
N5 C21 Ag1 130.72(16) . 2_756 ?
N4 C21 Ag1 125.42(17) . 2_756 ?
C23 C22 N4 106.0(2) . . ?
C23 C22 H22 127.0 . . ?
N4 C22 H22 127.0 . . ?
C22 C23 N5 106.6(2) . . ?
C22 C23 H23 126.7 . . ?
N5 C23 H23 126.7 . . ?
C25 C24 C29 123.1(2) . . ?
C25 C24 N5 117.9(2) . . ?
C29 C24 N5 118.8(2) . . ?
C26 C25 C24 117.4(2) . . ?
C26 C25 C30 120.7(2) . . ?
C24 C25 C30 121.9(2) . . ?
C27 C26 C25 120.9(2) . . ?
C27 C26 H26 119.5 . . ?
C25 C26 H26 119.5 . . ?
C28 C27 C26 120.2(2) . . ?
C28 C27 H27 119.9 . . ?
C26 C27 H27 119.9 . . ?
C27 C28 C29 121.6(2) . . ?
C27 C28 H28 119.2 . . ?
C29 C28 H28 119.2 . . ?
C28 C29 C24 116.7(2) . . ?
C28 C29 C33 121.2(2) . . ?
C24 C29 C33 122.1(2) . . ?
C31 C30 C25 109.8(2) . . ?
C31 C30 C32 110.8(3) . . ?
C25 C30 C32 113.1(2) . . ?
C31 C30 H30 107.7 . . ?
C25 C30 H30 107.7 . . ?
C32 C30 H30 107.7 . . ?
C30 C31 H31A 109.5 . . ?
C30 C31 H31B 109.5 . . ?
H31A C31 H31B 109.5 . . ?
C30 C31 H31C 109.5 . . ?
H31A C31 H31C 109.5 . . ?
H31B C31 H31C 109.5 . . ?
C30 C32 H32A 109.5 . . ?
C30 C32 H32B 109.5 . . ?
H32A C32 H32B 109.5 . . ?
C30 C32 H32C 109.5 . . ?
H32A C32 H32C 109.5 . . ?
H32B C32 H32C 109.5 . . ?
C29 C33 C34 110.4(2) . . ?
C29 C33 C35 112.8(2) . . ?
C34 C33 C35 109.8(2) . . ?
C29 C33 H33 107.9 . . ?
C34 C33 H33 107.9 . . ?
C35 C33 H33 107.9 . . ?
C33 C34 H34A 109.5 . . ?
C33 C34 H34B 109.5 . . ?
H34A C34 H34B 109.5 . . ?
C33 C34 H34C 109.5 . . ?
H34A C34 H34C 109.5 . . ?
H34B C34 H34C 109.5 . . ?
C33 C35 H35A 109.5 . . ?
C33 C35 H35B 109.5 . . ?
H35A C35 H35B 109.5 . . ?
C33 C35 H35C 109.5 . . ?
H35A C35 H35C 109.5 . . ?
H35B C35 H35C 109.5 . . ?
C17 C36 H36A 109.5 . . ?
C17 C36 H36B 109.5 . . ?
H36A C36 H36B 109.5 . . ?
C17 C36 H36C 109.5 . . ?
H36A C36 H36C 109.5 . . ?
H36B C36 H36C 109.5 . . ?
C19 C37 H37A 109.5 . . ?
C19 C37 H37B 109.5 . . ?
H37A C37 H37B 109.5 . . ?
C19 C37 H37C 109.5 . . ?
H37A C37 H37C 109.5 . . ?
H37B C37 H37C 109.5 . . ?
F2 C75 F3 107.6(3) . . ?
F2 C75 F1 107.0(3) . . ?
F3 C75 F1 106.6(3) . . ?
F2 C75 S1 111.5(2) . . ?
F3 C75 S1 111.1(2) . . ?
F1 C75 S1 112.7(2) . . ?
O7 C77 C78 109.0(3) . . ?
O7 C77 H77A 109.9 . . ?
C78 C77 H77A 109.9 . . ?
O7 C77 H77B 109.9 . . ?
C78 C77 H77B 109.9 . . ?
H77A C77 H77B 108.3 . . ?
C77 C78 C79 103.6(3) . . ?
C77 C78 H78A 111.0 . . ?
C79 C78 H78A 111.0 . . ?
C77 C78 H78B 111.0 . . ?
C79 C78 H78B 111.0 . . ?
H78A C78 H78B 109.0 . . ?
C78 C79 C80 101.9(3) . . ?
C78 C79 H79A 111.4 . . ?
C80 C79 H79A 111.4 . . ?
C78 C79 H79B 111.4 . . ?
C80 C79 H79B 111.4 . . ?
H79A C79 H79B 109.3 . . ?
O7 C80 C79 104.0(3) . . ?
O7 C80 H80A 111.0 . . ?
C79 C80 H80A 111.0 . . ?
O7 C80 H80B 111.0 . . ?
C79 C80 H80B 111.0 . . ?
H80A C80 H80B 109.0 . . ?
C13 N1 C14 111.50(19) . . ?
C13 N1 C1 126.7(2) . . ?
C14 N1 C1 121.05(19) . . ?
C13 N2 C15 112.00(19) . . ?
C13 N2 C16 126.33(19) . . ?
C15 N2 C16 121.67(19) . . ?
C20 N3 C16 117.2(2) . . ?
C21 N4 C22 111.95(19) . . ?
C21 N4 C20 125.71(19) . . ?
C22 N4 C20 122.33(19) . . ?
C21 N5 C23 111.69(19) . . ?
C21 N5 C24 125.92(19) . . ?
C23 N5 C24 122.31(19) . . ?
C77 O7 C80 102.7(3) . . ?
O3 S1 O2 115.89(18) . . ?
O3 S1 O1 115.67(16) . . ?
O2 S1 O1 113.56(14) . . ?
O3 S1 C75 103.65(17) . . ?
O2 S1 C75 102.93(13) . . ?
O1 S1 C75 102.62(13) . . ?
C13 Ag1 C21 173.42(9) . 2_756 ?

loop_
_geom_bond_atom_site_label_1
_geom_bond_atom_site_label_2
_geom_bond_distance
_geom_bond_site_symmetry_2
_geom_bond_publ_flag
C1 C6 1.399(3) . ?
C1 C2 1.401(3) . ?
C1 N1 1.455(3) . ?
C2 C3 1.395(3) . ?
C2 C7 1.523(4) . ?
C3 C4 1.380(4) . ?
C3 H3 0.9500 . ?
C4 C5 1.388(4) . ?
C4 H4 0.9500 . ?
C5 C6 1.399(3) . ?
C5 H5 0.9500 . ?
C6 C10 1.524(4) . ?
C7 C8 1.519(4) . ?
C7 C9 1.536(4) . ?
C7 H7 1.0000 . ?
C8 H8A 0.9800 . ?
C8 H8B 0.9800 . ?
C8 H8C 0.9800 . ?
C9 H9A 0.9800 . ?
C9 H9B 0.9800 . ?
C9 H9C 0.9800 . ?
C10 C11 1.535(4) . ?
C10 C12 1.537(4) . ?
C10 H10 1.0000 . ?
C11 H11A 0.9800 . ?
C11 H11B 0.9800 . ?
C11 H11C 0.9800 . ?
C12 H12A 0.9800 . ?
C12 H12B 0.9800 . ?
C12 H12C 0.9800 . ?
C13 N1 1.354(3) . ?
C13 N2 1.366(3) . ?
C13 Ag1 2.089(2) . ?
C14 C15 1.348(3) . ?
C14 N1 1.393(3) . ?
C14 H14 0.9500 . ?
C15 N2 1.392(3) . ?
C15 H15 0.9500 . ?
C16 N3 1.335(3) . ?
C16 C17 1.395(3) . ?
C16 N2 1.439(3) . ?
C17 C18 1.391(3) . ?
C17 C36 1.507(3) . ?
C18 C19 1.393(3) . ?
C18 H18 0.9500 . ?
C19 C20 1.395(3) . ?
C19 C37 1.508(3) . ?
C20 N3 1.329(3) . ?
C20 N4 1.439(3) . ?
C21 N5 1.352(3) . ?
C21 N4 1.355(3) . ?
C21 Ag1 2.094(2) 2_756 ?
C22 C23 1.347(3) . ?
C22 N4 1.392(3) . ?
C22 H22 0.9500 . ?
C23 N5 1.391(3) . ?
C23 H23 0.9500 . ?
C24 C25 1.398(3) . ?
C24 C29 1.402(3) . ?
C24 N5 1.449(3) . ?
C25 C26 1.392(3) . ?
C25 C30 1.522(3) . ?
C26 C27 1.383(4) . ?
C26 H26 0.9500 . ?
C27 C28 1.382(4) . ?
C27 H27 0.9500 . ?
C28 C29 1.392(3) . ?
C28 H28 0.9500 . ?
C29 C33 1.523(3) . ?
C30 C31 1.521(4) . ?
C30 C32 1.527(4) . ?
C30 H30 1.0000 . ?
C31 H31A 0.9800 . ?
C31 H31B 0.9800 . ?
C31 H31C 0.9800 . ?
C32 H32A 0.9800 . ?
C32 H32B 0.9800 . ?
C32 H32C 0.9800 . ?
C33 C34 1.526(4) . ?
C33 C35 1.528(4) . ?
C33 H33 1.0000 . ?
C34 H34A 0.9800 . ?
C34 H34B 0.9800 . ?
C34 H34C 0.9800 . ?
C35 H35A 0.9800 . ?
C35 H35B 0.9800 . ?
C35 H35C 0.9800 . ?
C36 H36A 0.9800 . ?
C36 H36B 0.9800 . ?
C36 H36C 0.9800 . ?
C37 H37A 0.9800 . ?
C37 H37B 0.9800 . ?
C37 H37C 0.9800 . ?
C75 F2 1.324(3) . ?
C75 F3 1.331(4) . ?
C75 F1 1.331(4) . ?
C75 S1 1.823(3) . ?
C77 O7 1.409(4) . ?
C77 C78 1.509(5) . ?
C77 H77A 0.9900 . ?
C77 H77B 0.9900 . ?
C78 C79 1.524(5) . ?
C78 H78A 0.9900 . ?
C78 H78B 0.9900 . ?
C79 C80 1.534(6) . ?
C79 H79A 0.9900 . ?
C79 H79B 0.9900 . ?
C80 O7 1.446(5) . ?
C80 H80A 0.9900 . ?
C80 H80B 0.9900 . ?
O1 S1 1.437(2) . ?
O2 S1 1.435(2) . ?
O3 S1 1.425(2) . ?
Ag1 C21 2.094(2) 2_756 ?

loop_
_geom_torsion_atom_site_label_1
_geom_torsion_atom_site_label_2
_geom_torsion_atom_site_label_3
_geom_torsion_atom_site_label_4
_geom_torsion
_geom_torsion_site_symmetry_1
_geom_torsion_site_symmetry_2
_geom_torsion_site_symmetry_3
_geom_torsion_site_symmetry_4
_geom_torsion_publ_flag
C6 C1 C2 C3 0.7(4) . . . . ?
N1 C1 C2 C3 -173.4(2) . . . . ?
C6 C1 C2 C7 179.7(2) . . . . ?
N1 C1 C2 C7 5.5(4) . . . . ?
C1 C2 C3 C4 0.6(4) . . . . ?
C7 C2 C3 C4 -178.4(3) . . . . ?
C2 C3 C4 C5 -1.2(4) . . . . ?
C3 C4 C5 C6 0.4(4) . . . . ?
C4 C5 C6 C1 0.9(4) . . . . ?
C4 C5 C6 C10 178.4(2) . . . . ?
C2 C1 C6 C5 -1.5(4) . . . . ?
N1 C1 C6 C5 172.6(2) . . . . ?
C2 C1 C6 C10 -178.9(2) . . . . ?
N1 C1 C6 C10 -4.8(4) . . . . ?
C3 C2 C7 C8 52.1(4) . . . . ?
C1 C2 C7 C8 -126.9(3) . . . . ?
C3 C2 C7 C9 -72.5(3) . . . . ?
C1 C2 C7 C9 108.6(3) . . . . ?
C5 C6 C10 C11 -72.2(3) . . . . ?
C1 C6 C10 C11 105.1(3) . . . . ?
C5 C6 C10 C12 49.8(3) . . . . ?
C1 C6 C10 C12 -132.9(3) . . . . ?
N1 C14 C15 N2 0.6(3) . . . . ?
N3 C16 C17 C18 4.3(3) . . . . ?
N2 C16 C17 C18 178.2(2) . . . . ?
N3 C16 C17 C36 -171.2(2) . . . . ?
N2 C16 C17 C36 2.6(4) . . . . ?
C16 C17 C18 C19 -3.0(4) . . . . ?
C36 C17 C18 C19 172.6(2) . . . . ?
C17 C18 C19 C20 -0.2(4) . . . . ?
C17 C18 C19 C37 -177.9(2) . . . . ?
C18 C19 C20 N3 2.9(4) . . . . ?
C37 C19 C20 N3 -179.4(2) . . . . ?
C18 C19 C20 N4 -172.5(2) . . . . ?
C37 C19 C20 N4 5.1(4) . . . . ?
N4 C22 C23 N5 -0.7(3) . . . . ?
C29 C24 C25 C26 -2.1(4) . . . . ?
N5 C24 C25 C26 -178.1(2) . . . . ?
C29 C24 C25 C30 178.1(2) . . . . ?
N5 C24 C25 C30 2.0(3) . . . . ?
C24 C25 C26 C27 0.8(4) . . . . ?
C30 C25 C26 C27 -179.3(3) . . . . ?
C25 C26 C27 C28 0.7(4) . . . . ?
C26 C27 C28 C29 -1.0(4) . . . . ?
C27 C28 C29 C24 -0.2(4) . . . . ?
C27 C28 C29 C33 -179.6(2) . . . . ?
C25 C24 C29 C28 1.8(4) . . . . ?
N5 C24 C29 C28 177.8(2) . . . . ?
C25 C24 C29 C33 -178.8(2) . . . . ?
N5 C24 C29 C33 -2.8(3) . . . . ?
C26 C25 C30 C31 -81.3(3) . . . . ?
C24 C25 C30 C31 98.5(3) . . . . ?
C26 C25 C30 C32 42.9(4) . . . . ?
C24 C25 C30 C32 -137.2(3) . . . . ?
C28 C29 C33 C34 83.5(3) . . . . ?
C24 C29 C33 C34 -96.0(3) . . . . ?
C28 C29 C33 C35 -39.7(3) . . . . ?
C24 C29 C33 C35 140.8(2) . . . . ?
O7 C77 C78 C79 -11.5(4) . . . . ?
C77 C78 C79 C80 -15.0(4) . . . . ?
C78 C79 C80 O7 36.3(4) . . . . ?
N2 C13 N1 C14 -0.4(3) . . . . ?
Ag1 C13 N1 C14 169.97(17) . . . . ?
N2 C13 N1 C1 169.8(2) . . . . ?
Ag1 C13 N1 C1 -19.8(3) . . . . ?
C15 C14 N1 C13 -0.1(3) . . . . ?
C15 C14 N1 C1 -171.0(2) . . . . ?
C6 C1 N1 C13 108.1(3) . . . . ?
C2 C1 N1 C13 -77.5(3) . . . . ?
C6 C1 N1 C14 -82.5(3) . . . . ?
C2 C1 N1 C14 91.9(3) . . . . ?
N1 C13 N2 C15 0.9(3) . . . . ?
Ag1 C13 N2 C15 -169.75(17) . . . . ?
N1 C13 N2 C16 -180.0(2) . . . . ?
Ag1 C13 N2 C16 9.4(3) . . . . ?
C14 C15 N2 C13 -1.0(3) . . . . ?
C14 C15 N2 C16 179.8(2) . . . . ?
N3 C16 N2 C13 -126.9(2) . . . . ?
C17 C16 N2 C13 58.6(3) . . . . ?
N3 C16 N2 C15 52.2(3) . . . . ?
C17 C16 N2 C15 -122.3(3) . . . . ?
C19 C20 N3 C16 -1.8(3) . . . . ?
N4 C20 N3 C16 173.84(19) . . . . ?
C17 C16 N3 C20 -2.0(3) . . . . ?
N2 C16 N3 C20 -176.29(19) . . . . ?
N5 C21 N4 C22 -0.3(2) . . . . ?
Ag1 C21 N4 C22 -176.43(16) 2_756 . . . ?
N5 C21 N4 C20 179.3(2) . . . . ?
Ag1 C21 N4 C20 3.2(3) 2_756 . . . ?
C23 C22 N4 C21 0.6(3) . . . . ?
C23 C22 N4 C20 -179.0(2) . . . . ?
N3 C20 N4 C21 111.0(2) . . . . ?
C19 C20 N4 C21 -73.2(3) . . . . ?
N3 C20 N4 C22 -69.5(3) . . . . ?
C19 C20 N4 C22 106.4(3) . . . . ?
N4 C21 N5 C23 -0.2(3) . . . . ?
Ag1 C21 N5 C23 175.67(17) 2_756 . . . ?
N4 C21 N5 C24 176.5(2) . . . . ?
Ag1 C21 N5 C24 -7.7(3) 2_756 . . . ?
C22 C23 N5 C21 0.6(3) . . . . ?
C22 C23 N5 C24 -176.2(2) . . . . ?
C25 C24 N5 C21 -93.4(3) . . . . ?
C29 C24 N5 C21 90.4(3) . . . . ?
C25 C24 N5 C23 83.0(3) . . . . ?
C29 C24 N5 C23 -93.2(3) . . . . ?
C78 C77 O7 C80 34.7(4) . . . . ?
C79 C80 O7 C77 -44.0(4) . . . . ?
F2 C75 S1 O3 66.9(3) . . . . ?
F3 C75 S1 O3 -173.0(2) . . . . ?
F1 C75 S1 O3 -53.4(3) . . . . ?
F2 C75 S1 O2 -171.9(3) . . . . ?
F3 C75 S1 O2 -51.9(2) . . . . ?
F1 C75 S1 O2 67.7(2) . . . . ?
F2 C75 S1 O1 -53.8(3) . . . . ?
F3 C75 S1 O1 66.2(2) . . . . ?
F1 C75 S1 O1 -174.2(2) . . . . ?
